data_1555469
loop_
_publ_author_name
'Zhao, Jidong'
'Liu, Jun'
'Xie, Xin'
'Li, Shi'
'Liu, Yuanhong'

_publ_section_title
;
 Gold-Catalyzed Synthesis of Tropone and Its Analogues via Oxidative Ring
 Expansion of Alkynyl Quinols.
;
_journal_issue 23
_journal_name_full 'Organic letters'
_journal_page_first 5926
_journal_page_last 5929
_journal_paper_doi 10.1021/acs.orglett.5b03160
_journal_volume 17
_journal_year 2015
_chemical_formula_moiety 'C22 H14 O3'
_chemical_formula_sum 'C22 H14 O3'
_chemical_formula_weight 326.33
_space_group_crystal_system orthorhombic
_space_group_IT_number 61
_space_group_name_Hall '-P 2ac 2ab'
_space_group_name_H-M_alt 'P b c a'
_atom_sites_solution_hydrogens geom
_atom_sites_solution_primary direct
_audit_creation_date 2015-05-20
_audit_creation_method
;
Olex2 1.2
(compiled 2015.01.26 svn.r3150 for OlexSys, GUI svn.r4998)
;
_cell_angle_alpha 90
_cell_angle_beta 90
_cell_angle_gamma 90
_cell_formula_units_Z 8
_cell_length_a 12.5409(14)
_cell_length_b 7.8473(8)
_cell_length_c 31.588(3)
_cell_measurement_reflns_used 4481
_cell_measurement_temperature 130
_cell_measurement_theta_max 25.76
_cell_measurement_theta_min 2.58
_cell_volume 3108.6(6)
_computing_cell_refinement 'SAINT v7.68A (Bruker, 2009)'
_computing_data_reduction 'SAINT v7.68A (Bruker, 2009)'
_computing_molecular_graphics 'Olex2 (Dolomanov et al., 2009)'
_computing_publication_material 'Olex2 (Dolomanov et al., 2009)'
_computing_structure_refinement 'XL (Sheldrick, 2008)'
_computing_structure_solution 'ShelXS (Sheldrick, 2008)'
_diffrn_ambient_temperature 130
_diffrn_measured_fraction_theta_full 0.999
_diffrn_measured_fraction_theta_max 0.992
_diffrn_measurement_device_type 'Bruker APEX-II CCD'
_diffrn_measurement_method '\f and \w scans'
_diffrn_radiation_monochromator graphite
_diffrn_radiation_type MoK\a
_diffrn_radiation_wavelength 0.71073
_diffrn_reflns_av_R_equivalents 0.0499
_diffrn_reflns_av_unetI/netI 0.0350
_diffrn_reflns_Laue_measured_fraction_full 0.999
_diffrn_reflns_Laue_measured_fraction_max 0.992
_diffrn_reflns_limit_h_max 17
_diffrn_reflns_limit_h_min -17
_diffrn_reflns_limit_k_max 11
_diffrn_reflns_limit_k_min -10
_diffrn_reflns_limit_l_max 39
_diffrn_reflns_limit_l_min -45
_diffrn_reflns_number 29406
_diffrn_reflns_point_group_measured_fraction_full 0.999
_diffrn_reflns_point_group_measured_fraction_max 0.992
_diffrn_reflns_theta_full 26.000
_diffrn_reflns_theta_max 30.634
_diffrn_reflns_theta_min 1.289
_diffrn_standards_number 0
_exptl_absorpt_coefficient_mu 0.092
_exptl_absorpt_correction_T_max 0.7461
_exptl_absorpt_correction_T_min 0.6855
_exptl_absorpt_correction_type multi-scan
_exptl_absorpt_process_details
;
SADABS-2008/1 (Bruker,2008) was used for absorption correction.
wR2(int) was 0.0523 before and 0.0386 after correction.
The Ratio of minimum to maximum transmission is 0.9188.
The \l/2 correction factor is 0.0015.
;
_exptl_crystal_colour yellow
_exptl_crystal_density_diffrn 1.395
_exptl_crystal_description block
_exptl_crystal_F_000 1360
_exptl_crystal_size_max 0.32
_exptl_crystal_size_mid 0.2
_exptl_crystal_size_min 0.15
_refine_diff_density_max 0.294
_refine_diff_density_min -0.204
_refine_diff_density_rms 0.046
_refine_ls_extinction_method none
_refine_ls_goodness_of_fit_ref 1.019
_refine_ls_hydrogen_treatment constr
_refine_ls_matrix_type full
_refine_ls_number_parameters 227
_refine_ls_number_reflns 4757
_refine_ls_number_restraints 0
_refine_ls_restrained_S_all 1.019
_refine_ls_R_factor_all 0.0739
_refine_ls_R_factor_gt 0.0467
_refine_ls_shift/su_max 0.001
_refine_ls_shift/su_mean 0.000
_refine_ls_structure_factor_coef Fsqd
_refine_ls_weighting_details 'w=1/[\s^2^(Fo^2^)+(0.0529P)^2^+1.0279P] where P=(Fo^2^+2Fc^2^)/3'
_refine_ls_weighting_scheme calc
_refine_ls_wR_factor_gt 0.1095
_refine_ls_wR_factor_ref 0.1241
_reflns_Friedel_coverage 0.000
_reflns_number_gt 3359
_reflns_number_total 4757
_reflns_threshold_expression 'I > 2\s(I)'
_cod_data_source_file ol5b03160_si_008.cif
_cod_data_source_block dm15409
_cod_database_code 1555469
_shelxl_version_number 2014-3
_shelx_space_group_comment
;
The symmetry employed for this shelxl refinement is uniquely defined
by the following loop, which should always be used as a source of
symmetry information in preference to the above space-group names.
They are only intended as comments.
;
_shelx_estimated_absorpt_t_max 0.986
_shelx_estimated_absorpt_t_min 0.971
_olex2_refinement_description
;
1. Fixed Uiso
 At 1.2 times of:
  All C(H) groups
 At 1.5 times of:
  All O(H) groups
2.a Aromatic/amide H refined with riding coordinates:
 C3(H3), C4(H4), C5(H5), C6(H6), C11(H11), C12(H12), C13(H13), C14(H14),
 C18(H18), C19(H19), C20(H20), C21(H21), C22(H22)
2.b Idealised tetrahedral OH refined as rotating group:
 O2(H2)
;
_olex2_submission_special_instructions 'No special instructions were received'

loop_
_space_group_symop_operation_xyz
'x, y, z'
'x+1/2, -y+1/2, -z'
'-x, y+1/2, -z+1/2'
'-x+1/2, -y, z+1/2'
'-x, -y, -z'
'-x-1/2, y-1/2, z'
'x, -y-1/2, z-1/2'
'x-1/2, y, -z-1/2'

loop_
_atom_site_label
_atom_site_type_symbol
_atom_site_fract_x
_atom_site_fract_y
_atom_site_fract_z
_atom_site_U_iso_or_equiv
_atom_site_adp_type
_atom_site_occupancy
_atom_site_site_symmetry_order
_atom_site_calc_flag
_atom_site_refinement_flags_posn
O1 O 1.05203(8) 0.86122(13) 0.40929(4) 0.0343(3) Uani 1 1 d .
O2 O 0.68295(8) 0.55148(15) 0.40646(4) 0.0362(3) Uani 1 1 d .
H2 H 0.6601 0.5100 0.3837 0.054 Uiso 1 1 calc GR
O3 O 0.68566(8) 0.43220(16) 0.33506(4) 0.0402(3) Uani 1 1 d .
C1 C 1.00507(11) 0.72694(17) 0.41414(4) 0.0243(3) Uani 1 1 d .
C2 C 1.03509(10) 0.57266(16) 0.38961(4) 0.0210(3) Uani 1 1 d .
C3 C 1.14435(10) 0.54386(17) 0.38529(4) 0.0224(3) Uani 1 1 d .
H3 H 1.1934 0.6266 0.3954 0.027 Uiso 1 1 calc R
C4 C 1.18227(11) 0.39718(18) 0.36650(4) 0.0245(3) Uani 1 1 d .
H4 H 1.2567 0.3803 0.3629 0.029 Uiso 1 1 calc R
C5 C 1.11033(11) 0.27491(18) 0.35297(4) 0.0257(3) Uani 1 1 d .
H5 H 1.1356 0.1712 0.3412 0.031 Uiso 1 1 calc R
C6 C 1.00206(11) 0.30298(17) 0.35658(4) 0.0241(3) Uani 1 1 d .
H6 H 0.9538 0.2179 0.3471 0.029 Uiso 1 1 calc R
C7 C 0.96161(10) 0.45387(16) 0.37392(4) 0.0213(3) Uani 1 1 d .
C8 C 0.84532(10) 0.48464(17) 0.37247(4) 0.0241(3) Uani 1 1 d .
C9 C 0.78829(11) 0.54677(18) 0.40662(5) 0.0268(3) Uani 1 1 d .
C10 C 0.83284(11) 0.61233(18) 0.44658(4) 0.0265(3) Uani 1 1 d .
C11 C 0.76899(13) 0.5967(2) 0.48268(5) 0.0344(3) Uani 1 1 d .
H11 H 0.7020 0.5407 0.4807 0.041 Uiso 1 1 calc R
C12 C 0.80165(14) 0.6612(2) 0.52108(5) 0.0400(4) Uani 1 1 d .
H12 H 0.7582 0.6463 0.5454 0.048 Uiso 1 1 calc R
C13 C 0.89728(14) 0.7473(2) 0.52440(5) 0.0403(4) Uani 1 1 d .
H13 H 0.9198 0.7914 0.5509 0.048 Uiso 1 1 calc R
C14 C 0.96025(13) 0.7691(2) 0.48872(5) 0.0340(3) Uani 1 1 d .
H14 H 1.0253 0.8306 0.4908 0.041 Uiso 1 1 calc R
C15 C 0.92931(11) 0.70177(18) 0.44988(4) 0.0268(3) Uani 1 1 d .
C16 C 0.78554(11) 0.44269(18) 0.33423(5) 0.0279(3) Uani 1 1 d .
C17 C 0.83733(11) 0.41934(17) 0.29224(5) 0.0265(3) Uani 1 1 d .
C18 C 0.92776(11) 0.50905(18) 0.27978(5) 0.0270(3) Uani 1 1 d .
H18 H 0.9618 0.5837 0.2992 0.032 Uiso 1 1 calc R
C19 C 0.96854(12) 0.49052(19) 0.23932(5) 0.0309(3) Uani 1 1 d .
H19 H 1.0294 0.5542 0.2309 0.037 Uiso 1 1 calc R
C20 C 0.92086(13) 0.37965(19) 0.21112(5) 0.0345(3) Uani 1 1 d .
H20 H 0.9495 0.3658 0.1835 0.041 Uiso 1 1 calc R
C21 C 0.83157(14) 0.2891(2) 0.22315(5) 0.0373(4) Uani 1 1 d .
H21 H 0.7995 0.2114 0.2039 0.045 Uiso 1 1 calc R
C22 C 0.78857(12) 0.31084(19) 0.26317(5) 0.0338(3) Uani 1 1 d .
H22 H 0.7254 0.2515 0.2708 0.041 Uiso 1 1 calc R

loop_
_atom_site_aniso_label
_atom_site_aniso_U_11
_atom_site_aniso_U_22
_atom_site_aniso_U_33
_atom_site_aniso_U_23
_atom_site_aniso_U_13
_atom_site_aniso_U_12
O1 0.0335(6) 0.0245(5) 0.0450(7) -0.0029(5) 0.0081(5) -0.0047(4)
O2 0.0183(5) 0.0462(7) 0.0440(6) 0.0097(5) 0.0038(4) 0.0021(4)
O3 0.0199(5) 0.0557(7) 0.0451(7) 0.0055(6) -0.0049(4) -0.0062(5)
C1 0.0218(6) 0.0232(6) 0.0280(7) 0.0012(5) 0.0004(5) 0.0012(5)
C2 0.0203(6) 0.0205(6) 0.0221(6) 0.0035(5) 0.0011(5) 0.0005(5)
C3 0.0192(6) 0.0240(6) 0.0239(6) 0.0020(5) 0.0000(5) -0.0021(5)
C4 0.0201(6) 0.0272(7) 0.0262(7) 0.0015(5) 0.0017(5) 0.0021(5)
C5 0.0258(7) 0.0239(6) 0.0273(7) 0.0001(5) 0.0005(5) 0.0028(5)
C6 0.0235(6) 0.0226(6) 0.0262(7) 0.0017(5) -0.0019(5) -0.0013(5)
C7 0.0187(6) 0.0220(6) 0.0232(6) 0.0036(5) -0.0006(5) -0.0005(5)
C8 0.0178(6) 0.0228(6) 0.0317(7) 0.0050(5) -0.0002(5) -0.0003(5)
C9 0.0200(6) 0.0256(7) 0.0348(8) 0.0096(6) 0.0029(5) 0.0017(5)
C10 0.0253(7) 0.0247(7) 0.0293(7) 0.0065(5) 0.0055(5) 0.0062(5)
C11 0.0316(8) 0.0353(8) 0.0362(8) 0.0099(7) 0.0105(6) 0.0062(6)
C12 0.0438(9) 0.0447(9) 0.0314(8) 0.0094(7) 0.0122(7) 0.0136(7)
C13 0.0481(10) 0.0432(9) 0.0294(8) -0.0008(7) 0.0027(7) 0.0142(8)
C14 0.0348(8) 0.0325(8) 0.0347(8) -0.0031(6) 0.0007(6) 0.0068(6)
C15 0.0267(7) 0.0251(7) 0.0285(7) 0.0020(5) 0.0041(5) 0.0060(5)
C16 0.0219(6) 0.0268(7) 0.0349(8) 0.0058(6) -0.0037(5) -0.0030(5)
C17 0.0239(7) 0.0233(6) 0.0323(7) 0.0038(6) -0.0075(5) -0.0007(5)
C18 0.0274(7) 0.0253(7) 0.0281(7) 0.0017(5) -0.0055(5) -0.0024(5)
C19 0.0325(8) 0.0323(8) 0.0279(7) 0.0043(6) -0.0025(6) 0.0007(6)
C20 0.0470(9) 0.0299(7) 0.0265(7) 0.0000(6) -0.0086(6) 0.0096(7)
C21 0.0502(10) 0.0279(7) 0.0338(8) -0.0019(6) -0.0198(7) 0.0014(7)
C22 0.0319(8) 0.0278(7) 0.0416(9) 0.0053(6) -0.0142(6) -0.0054(6)

loop_
_atom_type_symbol
_atom_type_description
_atom_type_scat_dispersion_real
_atom_type_scat_dispersion_imag
_atom_type_scat_source
C C 0.0033 0.0016 'International Tables Vol C Tables 4.2.6.8 and 6.1.1.4'
H H 0.0000 0.0000 'International Tables Vol C Tables 4.2.6.8 and 6.1.1.4'
O O 0.0106 0.0060 'International Tables Vol C Tables 4.2.6.8 and 6.1.1.4'

loop_
_geom_angle_atom_site_label_1
_geom_angle_atom_site_label_2
_geom_angle_atom_site_label_3
_geom_angle
C9 O2 H2 109.5
O1 C1 C2 121.16(12)
O1 C1 C15 121.27(13)
C2 C1 C15 116.69(12)
C3 C2 C1 115.58(12)
C3 C2 C7 120.23(12)
C7 C2 C1 124.04(12)
C2 C3 H3 119.5
C4 C3 C2 121.04(12)
C4 C3 H3 119.5
C3 C4 H4 120.5
C3 C4 C5 119.10(12)
C5 C4 H4 120.5
C4 C5 H5 119.8
C6 C5 C4 120.33(13)
C6 C5 H5 119.8
C5 C6 H6 119.2
C5 C6 C7 121.58(12)
C7 C6 H6 119.2
C2 C7 C8 123.43(12)
C6 C7 C2 117.57(12)
C6 C7 C8 118.89(12)
C9 C8 C7 122.90(13)
C9 C8 C16 117.35(12)
C16 C8 C7 119.71(12)
O2 C9 C8 121.58(14)
O2 C9 C10 111.88(12)
C8 C9 C10 126.53(12)
C11 C10 C9 116.79(13)
C11 C10 C15 118.51(14)
C15 C10 C9 124.44(12)
C10 C11 H11 119.5
C12 C11 C10 121.04(15)
C12 C11 H11 119.5
C11 C12 H12 119.8
C11 C12 C13 120.36(15)
C13 C12 H12 119.8
C12 C13 H13 120.2
C12 C13 C14 119.55(16)
C14 C13 H13 120.2
C13 C14 H14 119.6
C13 C14 C15 120.76(16)
C15 C14 H14 119.6
C10 C15 C1 124.09(13)
C14 C15 C1 116.15(13)
C14 C15 C10 119.74(13)
O3 C16 C8 120.68(14)
O3 C16 C17 116.47(13)
C8 C16 C17 122.77(12)
C18 C17 C16 123.06(12)
C18 C17 C22 118.70(14)
C22 C17 C16 118.10(13)
C17 C18 H18 119.7
C19 C18 C17 120.61(14)
C19 C18 H18 119.7
C18 C19 H19 119.9
C20 C19 C18 120.11(15)
C20 C19 H19 119.9
C19 C20 H20 120.1
C21 C20 C19 119.88(15)
C21 C20 H20 120.1
C20 C21 H21 119.9
C20 C21 C22 120.26(14)
C22 C21 H21 119.9
C17 C22 H22 119.8
C21 C22 C17 120.39(15)
C21 C22 H22 119.8

loop_
_geom_bond_atom_site_label_1
_geom_bond_atom_site_label_2
_geom_bond_distance
O1 C1 1.2169(17)
O2 H2 0.8400
O2 C9 1.3215(16)
O3 C16 1.2556(16)
C1 C2 1.4859(19)
C1 C15 1.4887(19)
C2 C3 1.3953(18)
C2 C7 1.4012(18)
C3 H3 0.9500
C3 C4 1.3796(19)
C4 H4 0.9500
C4 C5 1.3845(19)
C5 H5 0.9500
C5 C6 1.3803(19)
C6 H6 0.9500
C6 C7 1.3998(19)
C7 C8 1.4790(18)
C8 C9 1.383(2)
C8 C16 1.459(2)
C9 C10 1.473(2)
C10 C11 1.3987(19)
C10 C15 1.403(2)
C11 H11 0.9500
C11 C12 1.377(2)
C12 H12 0.9500
C12 C13 1.381(3)
C13 H13 0.9500
C13 C14 1.387(2)
C14 H14 0.9500
C14 C15 1.391(2)
C16 C17 1.488(2)
C17 C18 1.3916(19)
C17 C22 1.394(2)
C18 H18 0.9500
C18 C19 1.384(2)
C19 H19 0.9500
C19 C20 1.381(2)
C20 H20 0.9500
C20 C21 1.380(2)
C21 H21 0.9500
C21 C22 1.385(2)
C22 H22 0.9500

loop_
_geom_hbond_atom_site_label_D
_geom_hbond_atom_site_label_H
_geom_hbond_atom_site_label_A
_geom_hbond_distance_DH
_geom_hbond_distance_HA
_geom_hbond_distance_DA
_geom_hbond_angle_DHA
O2 H2 O3 0.84 1.68 2.4421(17) 149.0

loop_
_geom_torsion_atom_site_label_1
_geom_torsion_atom_site_label_2
_geom_torsion_atom_site_label_3
_geom_torsion_atom_site_label_4
_geom_torsion
O1 C1 C2 C3 42.32(19)
O1 C1 C2 C7 -142.20(14)
O1 C1 C15 C10 141.06(15)
O1 C1 C15 C14 -40.7(2)
O2 C9 C10 C11 27.52(17)
O2 C9 C10 C15 -146.45(13)
O3 C16 C17 C18 144.25(14)
O3 C16 C17 C22 -31.38(19)
C1 C2 C3 C4 174.19(12)
C1 C2 C7 C6 -171.27(12)
C1 C2 C7 C8 12.6(2)
C2 C1 C15 C10 -49.60(19)
C2 C1 C15 C14 128.63(14)
C2 C3 C4 C5 -2.0(2)
C2 C7 C8 C9 -47.95(19)
C2 C7 C8 C16 134.45(14)
C3 C2 C7 C6 4.01(19)
C3 C2 C7 C8 -172.15(12)
C3 C4 C5 C6 2.8(2)
C4 C5 C6 C7 -0.2(2)
C5 C6 C7 C2 -3.2(2)
C5 C6 C7 C8 173.12(12)
C6 C7 C8 C9 135.95(14)
C6 C7 C8 C16 -41.66(18)
C7 C2 C3 C4 -1.5(2)
C7 C8 C9 O2 -170.72(12)
C7 C8 C9 C10 8.6(2)
C7 C8 C16 O3 164.42(13)
C7 C8 C16 C17 -18.91(19)
C8 C9 C10 C11 -151.88(14)
C8 C9 C10 C15 34.1(2)
C8 C16 C17 C18 -32.6(2)
C8 C16 C17 C22 151.81(13)
C9 C8 C16 O3 -13.3(2)
C9 C8 C16 C17 163.36(13)
C9 C10 C11 C12 -177.00(14)
C9 C10 C15 C1 -6.6(2)
C9 C10 C15 C14 175.25(13)
C10 C11 C12 C13 1.9(2)
C11 C10 C15 C1 179.55(13)
C11 C10 C15 C14 1.4(2)
C11 C12 C13 C14 0.2(2)
C12 C13 C14 C15 -1.5(2)
C13 C14 C15 C1 -177.66(13)
C13 C14 C15 C10 0.7(2)
C15 C1 C2 C3 -127.03(13)
C15 C1 C2 C7 48.44(18)
C15 C10 C11 C12 -2.7(2)
C16 C8 C9 O2 6.9(2)
C16 C8 C9 C10 -173.71(13)
C16 C17 C18 C19 -175.73(13)
C16 C17 C22 C21 177.86(13)
C17 C18 C19 C20 -1.3(2)
C18 C17 C22 C21 2.0(2)
C18 C19 C20 C21 0.9(2)
C19 C20 C21 C22 1.0(2)
C20 C21 C22 C17 -2.5(2)
C22 C17 C18 C19 -0.1(2)
